data_4105614
loop_
_publ_author_name
'A. Scott McCall'
'Hongwang Wang'
'John M. Desper'
'Stefan Kraft'

_publ_contact_author_address '7840 Sunset Lane, Indianapolis, IN 46260'
_publ_contact_author_email skraft@ksu.edu
_publ_contact_author_fax 1-615-658-0046
_publ_contact_author_name 'Kraft, Stefan'
_publ_contact_author_phone 1-785-341-8173
_publ_section_title
;
 Bis-N-heterocyclic Carbene Palladium(IV) Tetrachloride Complexes:
 Synthesis, Reactivity, and Mechanisms of Direct Chlorinations and
 Oxidations of Organic Substrates
;
_journal_name_full 'Journal of the American Chemical Society'
_journal_page_first 1832
_journal_page_last 1848
_journal_paper_doi 10.1021/ja107342b
_journal_volume 133
_journal_year 2011
_chemical_formula_moiety
;
(C9 H12 N4)2 (Pd Cl4)2 (C1 H2 Cl2)3
;
_chemical_formula_sum 'C21 H30 Cl14 N8 Pd2'
_chemical_formula_weight 1103.63
_chemical_name_systematic '1,1'-Dimethyl-3,3'-Methylene-4-Diimidazolin-2,2'-Diylidene-Palladium(IV) Tetrachloride'
_space_group_IT_number 14
_symmetry_cell_setting monoclinic
_symmetry_space_group_name_Hall '-P 2yn'
_symmetry_space_group_name_H-M 'P 1 21/n 1'
_atom_sites_solution_hydrogens geom
_atom_sites_solution_primary direct
_atom_sites_solution_secondary difmap
_audit_creation_method SHELXL-97
_cell_angle_alpha 90.00
_cell_angle_beta 91.644(4)
_cell_angle_gamma 90.00
_cell_formula_units_Z 2
_cell_length_a 7.6703(6)
_cell_length_b 18.5451(11)
_cell_length_c 13.1767(8)
_cell_measurement_reflns_used 6491
_cell_measurement_temperature 120(2)
_cell_measurement_theta_max 32.49
_cell_measurement_theta_min 2.69
_cell_volume 1873.6(2)
_computing_cell_refinement 'Bruker SMART'
_computing_data_collection 'Bruker SMART'
_computing_data_reduction 'Bruker SAINT'
_computing_molecular_graphics 'Bruker SHELXTL'
_computing_publication_material 'Bruker SHELXTL'
_computing_structure_refinement 'SHELXL-97 (Sheldrick, 1997)'
_computing_structure_solution 'SHELXS-97 (Sheldrick, 1990)'
_diffrn_ambient_temperature 120(2)
_diffrn_measured_fraction_theta_full 0.972
_diffrn_measured_fraction_theta_max 0.915
_diffrn_measurement_device_type 'CCD area detector'
_diffrn_measurement_method 'phi and omega scans'
_diffrn_radiation_monochromator graphite
_diffrn_radiation_source 'fine-focus sealed tube'
_diffrn_radiation_type MoK\a
_diffrn_radiation_wavelength 0.71073
_diffrn_reflns_av_R_equivalents 0.0462
_diffrn_reflns_av_sigmaI/netI 0.0571
_diffrn_reflns_limit_h_max 3
_diffrn_reflns_limit_h_min -11
_diffrn_reflns_limit_k_max 24
_diffrn_reflns_limit_k_min -27
_diffrn_reflns_limit_l_max 19
_diffrn_reflns_limit_l_min -19
_diffrn_reflns_number 19678
_diffrn_reflns_theta_full 30.00
_diffrn_reflns_theta_max 32.03
_diffrn_reflns_theta_min 2.20
_exptl_absorpt_coefficient_mu 1.989
_exptl_absorpt_correction_T_max 0.9071
_exptl_absorpt_correction_T_min 0.6362
_exptl_absorpt_correction_type multi-scan
_exptl_absorpt_process_details SADABS
_exptl_crystal_colour orange
_exptl_crystal_density_diffrn 1.956
_exptl_crystal_description needle
_exptl_crystal_F_000 1084
_exptl_crystal_size_max 0.25
_exptl_crystal_size_mid 0.05
_exptl_crystal_size_min 0.05
_refine_diff_density_max 1.758
_refine_diff_density_min -1.083
_refine_diff_density_rms 0.157
_refine_ls_extinction_method none
_refine_ls_goodness_of_fit_ref 1.056
_refine_ls_hydrogen_treatment constr
_refine_ls_matrix_type full
_refine_ls_number_parameters 223
_refine_ls_number_reflns 5968
_refine_ls_number_restraints 9
_refine_ls_restrained_S_all 1.060
_refine_ls_R_factor_all 0.0710
_refine_ls_R_factor_gt 0.0465
_refine_ls_shift/su_max 0.001
_refine_ls_shift/su_mean 0.000
_refine_ls_structure_factor_coef Fsqd
_refine_ls_weighting_details 'calc w=1/[\s^2^(Fo^2^)+(0.0500P)^2^+3.5000P] where P=(Fo^2^+2Fc^2^)/3'
_refine_ls_weighting_scheme calc
_refine_ls_wR_factor_gt 0.1070
_refine_ls_wR_factor_ref 0.1172
_reflns_number_gt 4425
_reflns_number_total 5968
_reflns_threshold_expression >2sigma(I)
_cod_data_source_file ja107342b_si_002.cif
_cod_data_source_block sm0804m
_cod_database_code 4105614

loop_
_symmetry_equiv_pos_as_xyz
'x, y, z'
'-x+1/2, y+1/2, -z+1/2'
'-x, -y, -z'
'x-1/2, -y-1/2, z-1/2'

loop_
_atom_site_label
_atom_site_type_symbol
_atom_site_fract_x
_atom_site_fract_y
_atom_site_fract_z
_atom_site_U_iso_or_equiv
_atom_site_adp_type
_atom_site_occupancy
_atom_site_symmetry_multiplicity
_atom_site_calc_flag
_atom_site_refinement_flags
_atom_site_disorder_assembly
_atom_site_disorder_group
Pd1 Pd 0.28597(3) 0.360785(14) 0.17882(2) 0.01773(8) Uani 1 1 d . . .
Cl1 Cl 0.08660(11) 0.39988(5) 0.04879(7) 0.02500(19) Uani 1 1 d . . .
Cl2 Cl 0.09758(12) 0.26057(5) 0.20306(8) 0.0255(2) Uani 1 1 d . . .
Cl3 Cl 0.42937(11) 0.29632(5) 0.05561(7) 0.02348(19) Uani 1 1 d . . .
Cl4 Cl 0.14796(12) 0.42862(5) 0.29948(7) 0.02557(19) Uani 1 1 d . . .
C11 C 0.7184(5) 0.3671(2) 0.1945(3) 0.0234(7) Uani 1 1 d . . .
H11A H 0.8412 0.3778 0.2143 0.028 Uiso 1 1 calc R . .
H11B H 0.7180 0.3337 0.1359 0.028 Uiso 1 1 calc R . .
N21 N 0.6311(4) 0.33357(17) 0.2791(2) 0.0217(6) Uani 1 1 d . . .
C22 C 0.4575(5) 0.32671(19) 0.2876(3) 0.0200(7) Uani 1 1 d . . .
N23 N 0.4339(4) 0.29544(17) 0.3780(3) 0.0234(6) Uani 1 1 d . . .
C24 C 0.5948(5) 0.2814(2) 0.4251(3) 0.0285(8) Uani 1 1 d . . .
H24 H 0.6142 0.2589 0.4893 0.034 Uiso 1 1 calc R . .
C25 C 0.7178(5) 0.3054(2) 0.3630(3) 0.0271(8) Uani 1 1 d . . .
H25 H 0.8405 0.3035 0.3746 0.033 Uiso 1 1 calc R . .
C26 C 0.2728(5) 0.2765(2) 0.4285(3) 0.0304(9) Uani 1 1 d . . .
H26A H 0.1723 0.2903 0.3852 0.046 Uiso 1 1 calc R . .
H26B H 0.2681 0.3022 0.4934 0.046 Uiso 1 1 calc R . .
H26C H 0.2702 0.2244 0.4408 0.046 Uiso 1 1 calc R . .
N31 N 0.6287(4) 0.43311(16) 0.1665(2) 0.0215(6) Uani 1 1 d . . .
C32 C 0.4544(5) 0.4424(2) 0.1574(3) 0.0213(7) Uani 1 1 d . . .
N33 N 0.4292(4) 0.51168(17) 0.1320(3) 0.0241(7) Uani 1 1 d . . .
C34 C 0.5893(5) 0.5462(2) 0.1243(4) 0.0301(9) Uani 1 1 d . . .
H34 H 0.6073 0.5953 0.1070 0.036 Uiso 1 1 calc R . .
C35 C 0.7129(5) 0.4973(2) 0.1457(3) 0.0291(9) Uani 1 1 d . . .
H35 H 0.8354 0.5051 0.1466 0.035 Uiso 1 1 calc R . .
C36 C 0.2649(5) 0.5515(2) 0.1172(4) 0.0297(9) Uani 1 1 d . . .
H36A H 0.1664 0.5188 0.1266 0.045 Uiso 1 1 calc R . .
H36B H 0.2585 0.5715 0.0483 0.045 Uiso 1 1 calc R . .
H36C H 0.2602 0.5908 0.1667 0.045 Uiso 1 1 calc R . .
C1A C 0.4068(17) 0.1236(16) 0.1501(15) 0.063(2) Uani 0.899(3) 1 d PD A 1
H1A H 0.3375 0.1670 0.1319 0.076 Uiso 0.899(3) 1 calc PR A 1
H1B H 0.3259 0.0879 0.1788 0.076 Uiso 0.899(3) 1 calc PR A 1
Cl5A Cl 0.5550(2) 0.14670(8) 0.24171(14) 0.0529(5) Uani 0.899(3) 1 d PD A 1
Cl6A Cl 0.4890(2) 0.08809(8) 0.04023(12) 0.0510(4) Uani 0.899(3) 1 d PD A 1
C1B C 0.597(4) 0.099(2) 0.131(4) 0.0529(5) Uani 0.101(3) 1 d PD A 2
H1C H 0.6281 0.0507 0.1567 0.063 Uiso 0.101(3) 1 calc PR A 2
H1D H 0.6267 0.1028 0.0589 0.063 Uiso 0.101(3) 1 calc PR A 2
Cl5B Cl 0.705(2) 0.1660(7) 0.2030(11) 0.061(5) Uani 0.101(3) 1 d PD A 2
Cl6B Cl 0.374(4) 0.116(4) 0.147(4) 0.063(2) Uani 0.101(3) 1 d PD A 2
C2S C 0.432(2) 0.4990(11) 0.5158(13) 0.1029(12) Uani 0.50 1 d PD B -1
H2A H 0.4355 0.5438 0.5566 0.123 Uiso 0.50 1 calc PR B -1
H2B H 0.3097 0.4921 0.4916 0.123 Uiso 0.50 1 calc PR B -1
Cl7 Cl 0.4842(6) 0.4294(3) 0.5946(4) 0.1029(12) Uani 0.50 1 d PD B -1
Cl8 Cl 0.5565(6) 0.5126(3) 0.4111(4) 0.1029(12) Uani 0.50 1 d PD B -1

loop_
_atom_site_aniso_label
_atom_site_aniso_U_11
_atom_site_aniso_U_22
_atom_site_aniso_U_33
_atom_site_aniso_U_23
_atom_site_aniso_U_13
_atom_site_aniso_U_12
Pd1 0.01659(13) 0.01583(13) 0.02082(14) 0.00087(10) 0.00145(9) 0.00062(9)
Cl1 0.0215(4) 0.0275(5) 0.0260(4) 0.0043(4) 0.0000(3) 0.0023(3)
Cl2 0.0240(4) 0.0213(4) 0.0314(5) 0.0006(4) 0.0033(4) -0.0040(3)
Cl3 0.0229(4) 0.0215(4) 0.0261(4) -0.0032(3) 0.0027(3) 0.0017(3)
Cl4 0.0259(4) 0.0235(4) 0.0277(5) -0.0016(4) 0.0064(4) 0.0031(3)
C11 0.0190(16) 0.0237(18) 0.0276(19) 0.0027(15) 0.0039(14) 0.0019(14)
N21 0.0200(14) 0.0204(15) 0.0248(16) 0.0029(13) 0.0002(12) 0.0019(12)
C22 0.0214(17) 0.0159(16) 0.0228(18) 0.0004(14) 0.0020(13) 0.0003(13)
N23 0.0249(16) 0.0216(16) 0.0237(16) 0.0049(13) 0.0016(12) 0.0019(12)
C24 0.029(2) 0.030(2) 0.026(2) 0.0034(16) -0.0041(16) 0.0034(16)
C25 0.0255(19) 0.028(2) 0.028(2) 0.0054(17) -0.0032(15) 0.0053(15)
C26 0.028(2) 0.032(2) 0.031(2) 0.0085(18) 0.0048(16) -0.0030(16)
N31 0.0215(14) 0.0179(15) 0.0252(16) 0.0020(12) 0.0020(12) -0.0007(11)
C32 0.0201(16) 0.0181(17) 0.0257(19) 0.0001(14) 0.0027(14) -0.0026(13)
N33 0.0269(16) 0.0170(15) 0.0284(17) 0.0035(13) 0.0020(13) 0.0026(12)
C34 0.029(2) 0.0216(19) 0.040(2) 0.0038(17) 0.0057(17) -0.0056(15)
C35 0.0242(19) 0.026(2) 0.037(2) 0.0035(17) 0.0017(16) -0.0075(15)
C36 0.031(2) 0.0185(18) 0.039(2) 0.0028(17) 0.0000(18) 0.0075(15)
C1A 0.074(6) 0.052(7) 0.063(4) 0.002(3) 0.012(5) -0.007(6)
Cl5A 0.0662(11) 0.0334(7) 0.0582(10) 0.0035(6) -0.0124(8) 0.0039(6)
Cl6A 0.0652(10) 0.0427(8) 0.0460(8) -0.0068(6) 0.0172(7) 0.0068(7)
C1B 0.0662(11) 0.0334(7) 0.0582(10) 0.0035(6) -0.0124(8) 0.0039(6)
Cl5B 0.110(14) 0.027(6) 0.044(8) -0.010(5) -0.035(8) 0.010(7)
Cl6B 0.074(6) 0.052(7) 0.063(4) 0.002(3) 0.012(5) -0.007(6)
C2S 0.0690(18) 0.131(3) 0.108(2) 0.000(3) -0.0034(18) -0.018(2)
Cl7 0.0690(18) 0.131(3) 0.108(2) 0.000(3) -0.0034(18) -0.018(2)
Cl8 0.0690(18) 0.131(3) 0.108(2) 0.000(3) -0.0034(18) -0.018(2)

loop_
_atom_type_symbol
_atom_type_description
_atom_type_scat_dispersion_real
_atom_type_scat_dispersion_imag
_atom_type_scat_source
C C 0.0033 0.0016 'International Tables Vol C Tables 4.2.6.8 and 6.1.1.4'
H H 0.0000 0.0000 'International Tables Vol C Tables 4.2.6.8 and 6.1.1.4'
N N 0.0061 0.0033 'International Tables Vol C Tables 4.2.6.8 and 6.1.1.4'
Cl Cl 0.1484 0.1585 'International Tables Vol C Tables 4.2.6.8 and 6.1.1.4'
Pd Pd -0.9988 1.0072 'International Tables Vol C Tables 4.2.6.8 and 6.1.1.4'

loop_
_geom_angle_atom_site_label_1
_geom_angle_atom_site_label_2
_geom_angle_atom_site_label_3
_geom_angle
C32 Pd1 C22 85.80(15)
C32 Pd1 Cl4 89.76(11)
C22 Pd1 Cl4 89.08(11)
C32 Pd1 Cl3 88.29(11)
C22 Pd1 Cl3 91.33(10)
Cl4 Pd1 Cl3 177.97(3)
C32 Pd1 Cl1 94.14(11)
C22 Pd1 Cl1 179.08(11)
Cl4 Pd1 Cl1 91.83(4)
Cl3 Pd1 Cl1 87.76(3)
C32 Pd1 Cl2 177.36(11)
C22 Pd1 Cl2 92.64(10)
Cl4 Pd1 Cl2 92.35(3)
Cl3 Pd1 Cl2 89.62(3)
Cl1 Pd1 Cl2 87.39(3)
N31 C11 N21 109.3(3)
N31 C11 H11A 109.8
N21 C11 H11A 109.8
N31 C11 H11B 109.8
N21 C11 H11B 109.8
H11A C11 H11B 108.3
C22 N21 C25 110.7(3)
C22 N21 C11 125.6(3)
C25 N21 C11 123.7(3)
N23 C22 N21 105.9(3)
N23 C22 Pd1 131.6(3)
N21 C22 Pd1 122.5(3)
C22 N23 C24 109.7(3)
C22 N23 C26 130.2(3)
C24 N23 C26 120.1(3)
C25 C24 N23 107.1(4)
C25 C24 H24 126.4
N23 C24 H24 126.4
C24 C25 N21 106.5(3)
C24 C25 H25 126.7
N21 C25 H25 126.7
N23 C26 H26A 109.5
N23 C26 H26B 109.5
H26A C26 H26B 109.5
N23 C26 H26C 109.5
H26A C26 H26C 109.5
H26B C26 H26C 109.5
C32 N31 C35 109.9(3)
C32 N31 C11 126.3(3)
C35 N31 C11 123.8(3)
N33 C32 N31 106.2(3)
N33 C32 Pd1 131.8(3)
N31 C32 Pd1 122.0(3)
C32 N33 C34 109.8(3)
C32 N33 C36 129.2(3)
C34 N33 C36 121.0(3)
C35 C34 N33 107.1(3)
C35 C34 H34 126.4
N33 C34 H34 126.4
C34 C35 N31 107.0(3)
C34 C35 H35 126.5
N31 C35 H35 126.5
N33 C36 H36A 109.5
N33 C36 H36B 109.5
H36A C36 H36B 109.5
N33 C36 H36C 109.5
H36A C36 H36C 109.5
H36B C36 H36C 109.5
Cl5A C1A Cl6A 116.2(8)
Cl5A C1A H1A 108.2
Cl6A C1A H1A 108.2
Cl5A C1A H1B 108.2
Cl6A C1A H1B 108.2
H1A C1A H1B 107.4
Cl5B C1B Cl6B 105.0(15)
Cl5B C1B H1C 110.8
Cl6B C1B H1C 110.8
Cl5B C1B H1D 110.8
Cl6B C1B H1D 110.8
H1C C1B H1D 108.8
Cl7 C2S Cl8 118.5(10)
Cl7 C2S H2A 107.7
Cl8 C2S H2A 107.7
Cl7 C2S H2B 107.7
Cl8 C2S H2B 107.7
H2A C2S H2B 107.1

loop_
_geom_bond_atom_site_label_1
_geom_bond_atom_site_label_2
_geom_bond_distance
Pd1 C32 2.015(4)
Pd1 C22 2.019(4)
Pd1 Cl4 2.3081(9)
Pd1 Cl3 2.3189(9)
Pd1 Cl1 2.3769(10)
Pd1 Cl2 2.3813(9)
C11 N31 1.448(5)
C11 N21 1.456(5)
C11 H11A 0.9900
C11 H11B 0.9900
N21 C22 1.345(5)
N21 C25 1.376(5)
C22 N23 1.341(5)
N23 C24 1.391(5)
N23 C26 1.463(5)
C24 C25 1.343(6)
C24 H24 0.9500
C25 H25 0.9500
C26 H26A 0.9800
C26 H26B 0.9800
C26 H26C 0.9800
N31 C32 1.350(5)
N31 C35 1.385(5)
C32 N33 1.341(5)
N33 C34 1.391(5)
N33 C36 1.469(5)
C34 C35 1.337(6)
C34 H34 0.9500
C35 H35 0.9500
C36 H36A 0.9800
C36 H36B 0.9800
C36 H36C 0.9800
C1A Cl5A 1.689(13)
C1A Cl6A 1.727(16)
C1A H1A 0.9900
C1A H1B 0.9900
C1B Cl5B 1.75(2)
C1B Cl6B 1.75(2)
C1B H1C 0.9900
C1B H1D 0.9900
C2S Cl7 1.697(15)
C2S Cl8 1.719(14)
C2S H2A 0.9900
C2S H2B 0.9900

loop_
_geom_torsion_atom_site_label_1
_geom_torsion_atom_site_label_2
_geom_torsion_atom_site_label_3
_geom_torsion_atom_site_label_4
_geom_torsion
N31 C11 N21 C22 43.6(5)
N31 C11 N21 C25 -135.2(4)
C25 N21 C22 N23 1.2(4)
C11 N21 C22 N23 -177.8(3)
C25 N21 C22 Pd1 -179.4(3)
C11 N21 C22 Pd1 1.6(5)
C32 Pd1 C22 N23 143.6(4)
Cl4 Pd1 C22 N23 53.8(3)
Cl3 Pd1 C22 N23 -128.2(3)
Cl2 Pd1 C22 N23 -38.5(4)
C32 Pd1 C22 N21 -35.6(3)
Cl4 Pd1 C22 N21 -125.4(3)
Cl3 Pd1 C22 N21 52.6(3)
Cl2 Pd1 C22 N21 142.3(3)
N21 C22 N23 C24 -1.3(4)
Pd1 C22 N23 C24 179.4(3)
N21 C22 N23 C26 178.3(4)
Pd1 C22 N23 C26 -1.0(6)
C22 N23 C24 C25 0.9(5)
C26 N23 C24 C25 -178.8(4)
N23 C24 C25 N21 -0.1(5)
C22 N21 C25 C24 -0.7(5)
C11 N21 C25 C24 178.3(4)
N21 C11 N31 C32 -43.6(5)
N21 C11 N31 C35 135.7(4)
C35 N31 C32 N33 -0.4(4)
C11 N31 C32 N33 179.0(4)
C35 N31 C32 Pd1 178.7(3)
C11 N31 C32 Pd1 -1.9(5)
C22 Pd1 C32 N33 -145.4(4)
Cl4 Pd1 C32 N33 -56.3(4)
Cl3 Pd1 C32 N33 123.1(4)
Cl1 Pd1 C32 N33 35.5(4)
C22 Pd1 C32 N31 35.7(3)
Cl4 Pd1 C32 N31 124.8(3)
Cl3 Pd1 C32 N31 -55.8(3)
Cl1 Pd1 C32 N31 -143.4(3)
N31 C32 N33 C34 0.4(4)
Pd1 C32 N33 C34 -178.6(3)
N31 C32 N33 C36 -177.0(4)
Pd1 C32 N33 C36 4.0(6)
C32 N33 C34 C35 -0.3(5)
C36 N33 C34 C35 177.4(4)
N33 C34 C35 N31 0.0(5)
C32 N31 C35 C34 0.2(5)
C11 N31 C35 C34 -179.2(4)
